data_7215039
loop_
_publ_author_name
'Kim, YooJin'
'Jung, Duk-Young'

_publ_section_title
;
 Structure evolution and coordination modes of metal-carboxylate
 frameworks with robust linear trinuclear complexes as building units
;
_journal_issue 14
_journal_name_full CrystEngComm
_journal_page_first 4567
_journal_paper_doi 10.1039/c2ce25099c
_journal_volume 14
_journal_year 2012
_chemical_formula_moiety 'C66 H40 Mn3 N4 O15, 2(O H2)'
_chemical_formula_sum 'C66 H44 Mn3 N4 O17'
_chemical_formula_weight 1345.88
_chemical_name_common (Mn3(obc)3(phen)2)(2H2O)
_chemical_name_systematic
;
?
;
_space_group_IT_number 15
_symmetry_cell_setting monoclinic
_symmetry_space_group_name_Hall '-C 2yc'
_symmetry_space_group_name_H-M 'C 1 2/c 1'
_atom_sites_solution_hydrogens geom
_atom_sites_solution_primary direct
_atom_sites_solution_secondary difmap
_audit_creation_method SHELXL-97
_cell_angle_alpha 90.00
_cell_angle_beta 90.2600(10)
_cell_angle_gamma 90.00
_cell_formula_units_Z 4
_cell_length_a 15.2012(11)
_cell_length_b 16.7136(12)
_cell_length_c 25.8544(19)
_cell_measurement_reflns_used 29
_cell_measurement_temperature 293(2)
_cell_measurement_theta_max 12.49
_cell_measurement_theta_min 5.30
_cell_volume 6568.7(8)
_computing_cell_refinement 'Siemens XSCANS'
_computing_data_collection 'Siemens XSCANS'
_computing_data_reduction 'Siemens SHELXTL'
_computing_molecular_graphics 'Siemens SHELXTL'
_computing_publication_material 'Siemens SHELXTL'
_computing_structure_refinement 'SHELXL-97 (Sheldrick, 1997)'
_computing_structure_solution 'SHELXS-97 (Sheldrick, 1990)'
_diffrn_ambient_temperature 293(2)
_diffrn_measured_fraction_theta_full 0.933
_diffrn_measured_fraction_theta_max 0.933
_diffrn_measurement_device 'Siemens P4'
_diffrn_measurement_method '\w scans'
_diffrn_radiation_monochromator graphite
_diffrn_radiation_source 'sealed tube'
_diffrn_radiation_type MoK\a
_diffrn_radiation_wavelength 0.71073
_diffrn_reflns_av_R_equivalents 0.0249
_diffrn_reflns_av_sigmaI/netI 0.0368
_diffrn_reflns_limit_h_max 20
_diffrn_reflns_limit_h_min -15
_diffrn_reflns_limit_k_max 15
_diffrn_reflns_limit_k_min -22
_diffrn_reflns_limit_l_max 33
_diffrn_reflns_limit_l_min -33
_diffrn_reflns_number 19575
_diffrn_reflns_theta_full 28.30
_diffrn_reflns_theta_max 28.30
_diffrn_reflns_theta_min 1.81
_diffrn_standards_interval_count 97
_diffrn_standards_number 3
_exptl_absorpt_coefficient_mu 0.638
_exptl_absorpt_correction_T_max 0.9104
_exptl_absorpt_correction_T_min 0.7844
_exptl_absorpt_correction_type empirical
_exptl_crystal_colour Yellow
_exptl_crystal_density_diffrn 1.343
_exptl_crystal_density_method 'not measured'
_exptl_crystal_description BLOCK
_exptl_crystal_F_000 2708
_exptl_crystal_size_max 0.40
_exptl_crystal_size_mid 0.15
_exptl_crystal_size_min 0.15
_refine_diff_density_max 0.701
_refine_diff_density_min -0.404
_refine_diff_density_rms 0.066
_refine_ls_extinction_method none
_refine_ls_goodness_of_fit_ref 1.033
_refine_ls_hydrogen_treatment constr
_refine_ls_matrix_type full
_refine_ls_number_parameters 403
_refine_ls_number_reflns 7617
_refine_ls_number_restraints 0
_refine_ls_restrained_S_all 1.033
_refine_ls_R_factor_all 0.0697
_refine_ls_R_factor_gt 0.0451
_refine_ls_shift/su_max 0.001
_refine_ls_shift/su_mean 0.000
_refine_ls_structure_factor_coef Fsqd
_refine_ls_weighting_details 'calc w=1/[\s^2^(Fo^2^)+(0.0716P)^2^+0.0000P] where P=(Fo^2^+2Fc^2^)/3'
_refine_ls_weighting_scheme calc
_refine_ls_wR_factor_gt 0.1111
_refine_ls_wR_factor_ref 0.1240
_reflns_number_gt 5368
_reflns_number_total 7617
_reflns_threshold_expression >2sigma(I)
_cod_data_source_file c2ce25099c.txt
_cod_data_source_block 24
_cod_depositor_comments
;
The following automatic conversions were performed:

'_symmetry_cell_setting' value 'Monoclinic' changed to 'monoclinic'
according to
/usr/data/users/saulius/automatic-downloads/retrospective/RSC/lib/dictionaries/cif_core.dic
dictionary named 'cif_core.dic' version 2.4.2 from
2011-04-26.

'_refine_ls_hydrogen_treatment' value 'CONSTR' changed
to 'constr' according to
/usr/data/users/saulius/automatic-downloads/retrospective/RSC/lib/dictionaries/cif_core.dic
dictionary named 'cif_core.dic' version 2.4.2 from 2011-04-26.

Automatic conversion script
Id: cif_fix_values 2281 2013-09-26 08:29:07Z andrius 
;
_cod_original_sg_symbol_H-M 'C2/c '
_cod_database_code 7215039

loop_
_symmetry_equiv_pos_as_xyz
'x, y, z'
'-x, y, -z+1/2'
'x+1/2, y+1/2, z'
'-x+1/2, y+1/2, -z+1/2'
'-x, -y, -z'
'x, -y, z-1/2'
'-x+1/2, -y+1/2, -z'
'x+1/2, -y+1/2, z-1/2'

loop_
_atom_site_label
_atom_site_type_symbol
_atom_site_fract_x
_atom_site_fract_y
_atom_site_fract_z
_atom_site_U_iso_or_equiv
_atom_site_adp_type
_atom_site_occupancy
_atom_site_symmetry_multiplicity
_atom_site_calc_flag
_atom_site_refinement_flags
Mn1 Mn 0.47472(2) 0.17864(2) 0.498993(12) 0.03391(11) Uani 1 1 d .
Mn2 Mn 0.2500 0.2500 0.5000 0.02911(12) Uani 1 2 d S
O1 O 0.42429(12) 0.09956(11) 0.55391(7) 0.0559(5) Uani 1 1 d .
O2 O 0.35735(10) -0.22090(10) 0.94361(6) 0.0414(4) Uani 1 1 d .
O3 O 0.43711(12) -0.11370(10) 0.92893(6) 0.0489(4) Uani 1 1 d .
O4 O 0.45812(11) 0.27650(12) 0.54704(7) 0.0545(5) Uani 1 1 d .
O5 O 0.29028(11) 0.15298(10) 0.55293(6) 0.0459(4) Uani 1 1 d .
O6 O 0.32664(11) 0.33436(10) 0.54481(6) 0.0441(4) Uani 1 1 d .
O7 O 0.23855(13) -0.13077(12) 0.71348(6) 0.0620(5) Uani 1 1 d .
O8 O 0.5000 0.47645(14) 0.7500 0.0572(7) Uani 1 2 d S
N1 N 0.61001(12) 0.12134(12) 0.50270(7) 0.0398(4) Uani 1 1 d .
N2 N 0.56479(14) 0.25448(12) 0.45016(8) 0.0487(5) Uani 1 1 d .
C1 C 0.34572(15) 0.10364(13) 0.56855(8) 0.0367(5) Uani 1 1 d .
C2 C 0.31864(14) 0.04295(13) 0.60843(8) 0.0364(5) Uani 1 1 d .
C3 C 0.23762(16) 0.04797(16) 0.63200(9) 0.0469(6) Uani 1 1 d .
H3 H 0.1997 0.0897 0.6236 0.056 Uiso 1 1 calc R
C4 C 0.21213(17) -0.00906(17) 0.66839(10) 0.0530(6) Uani 1 1 d .
H4 H 0.1579 -0.0051 0.6846 0.064 Uiso 1 1 calc R
C5 C 0.26782(17) -0.07082(16) 0.67988(8) 0.0482(6) Uani 1 1 d .
C6 C 0.34853(17) -0.07763(16) 0.65667(9) 0.0490(6) Uani 1 1 d .
H6 H 0.3854 -0.1202 0.6647 0.059 Uiso 1 1 calc R
C7 C 0.37455(15) -0.02015(15) 0.62094(9) 0.0440(5) Uani 1 1 d .
H7 H 0.4294 -0.0239 0.6054 0.053 Uiso 1 1 calc R
C8 C 0.27624(16) -0.13610(15) 0.76226(8) 0.0440(5) Uani 1 1 d .
C9 C 0.33219(18) -0.07899(17) 0.78234(9) 0.0540(7) Uani 1 1 d .
H9 H 0.3478 -0.0346 0.7628 0.065 Uiso 1 1 calc R
C10 C 0.36483(17) -0.08854(16) 0.83202(9) 0.0494(6) Uani 1 1 d .
H10 H 0.4028 -0.0504 0.8457 0.059 Uiso 1 1 calc R
C11 C 0.34153(14) -0.15437(14) 0.86158(8) 0.0381(5) Uani 1 1 d .
C12 C 0.28455(15) -0.21067(14) 0.84105(8) 0.0413(5) Uani 1 1 d .
H12 H 0.2680 -0.2547 0.8608 0.050 Uiso 1 1 calc R
C13 C 0.25199(16) -0.20176(15) 0.79117(9) 0.0464(6) Uani 1 1 d .
H13 H 0.2140 -0.2399 0.7773 0.056 Uiso 1 1 calc R
C14 C 0.37974(14) -0.16290(14) 0.91441(8) 0.0372(5) Uani 1 1 d .
C15 C 0.39945(15) 0.32080(13) 0.56495(8) 0.0370(5) Uani 1 1 d .
C16 C 0.42226(13) 0.36134(13) 0.61547(7) 0.0328(4) Uani 1 1 d .
C17 C 0.49172(14) 0.33111(15) 0.64449(9) 0.0419(5) Uani 1 1 d .
H17 H 0.5216 0.2860 0.6329 0.050 Uiso 1 1 calc R
C18 C 0.51721(16) 0.36677(16) 0.69024(9) 0.0456(6) Uani 1 1 d .
H18 H 0.5638 0.3461 0.7095 0.055 Uiso 1 1 calc R
C19 C 0.47242(16) 0.43355(14) 0.70693(8) 0.0404(5) Uani 1 1 d .
C20 C 0.40051(16) 0.46287(14) 0.67993(8) 0.0425(5) Uani 1 1 d .
H20 H 0.3689 0.5063 0.6925 0.051 Uiso 1 1 calc R
C21 C 0.37652(15) 0.42634(14) 0.63381(8) 0.0394(5) Uani 1 1 d .
H21 H 0.3289 0.4461 0.6150 0.047 Uiso 1 1 calc R
C22 C 0.63100(17) 0.05427(15) 0.52692(10) 0.0488(6) Uani 1 1 d .
H22 H 0.5882 0.0292 0.5467 0.059 Uiso 1 1 calc R
C23 C 0.71417(18) 0.01924(18) 0.52420(11) 0.0599(7) Uani 1 1 d .
H23 H 0.7264 -0.0279 0.5419 0.072 Uiso 1 1 calc R
C24 C 0.77726(18) 0.0556(2) 0.49493(12) 0.0658(8) Uani 1 1 d .
H24 H 0.8329 0.0329 0.4925 0.079 Uiso 1 1 calc R
C25 C 0.75851(16) 0.12705(18) 0.46850(10) 0.0537(7) Uani 1 1 d .
C26 C 0.67224(15) 0.15737(15) 0.47322(9) 0.0416(5) Uani 1 1 d .
C27 C 0.64817(16) 0.22783(15) 0.44548(9) 0.0445(6) Uani 1 1 d .
C28 C 0.7104(2) 0.26716(19) 0.41370(12) 0.0629(8) Uani 1 1 d .
C29 C 0.82041(19) 0.1694(2) 0.43740(13) 0.0693(9) Uani 1 1 d .
H29 H 0.8779 0.1507 0.4353 0.083 Uiso 1 1 calc R
C30 C 0.7978(2) 0.2352(2) 0.41119(14) 0.0746(10) Uani 1 1 d .
H30 H 0.8395 0.2608 0.3909 0.089 Uiso 1 1 calc R
C31 C 0.6825(3) 0.3344(2) 0.38786(15) 0.0859(11) Uani 1 1 d .
H31 H 0.7214 0.3618 0.3665 0.103 Uiso 1 1 calc R
C32 C 0.5988(3) 0.3612(2) 0.39322(17) 0.0963(13) Uani 1 1 d .
H32 H 0.5802 0.4070 0.3759 0.116 Uiso 1 1 calc R
C33 C 0.5406(2) 0.31933(18) 0.42514(13) 0.0716(9) Uani 1 1 d .
H33 H 0.4833 0.3379 0.4287 0.086 Uiso 1 1 calc R
O9 O 0.9497(5) 0.3819(4) 0.3550(3) 0.238(3) Uiso 1 1 d .

loop_
_atom_site_aniso_label
_atom_site_aniso_U_11
_atom_site_aniso_U_22
_atom_site_aniso_U_33
_atom_site_aniso_U_23
_atom_site_aniso_U_13
_atom_site_aniso_U_12
Mn1 0.03387(18) 0.0404(2) 0.02746(17) 0.00183(13) 0.00204(12) 0.00199(14)
Mn2 0.0312(2) 0.0334(2) 0.0228(2) -0.00179(17) -0.00357(16) 0.00290(18)
O1 0.0527(10) 0.0630(11) 0.0522(10) 0.0229(9) 0.0170(8) 0.0081(9)
O2 0.0416(8) 0.0527(9) 0.0300(8) 0.0098(7) 0.0026(6) -0.0016(7)
O3 0.0608(10) 0.0481(10) 0.0378(8) 0.0013(7) -0.0105(7) -0.0125(8)
O4 0.0431(9) 0.0717(12) 0.0487(10) -0.0279(9) -0.0017(7) -0.0006(9)
O5 0.0512(9) 0.0452(9) 0.0413(9) 0.0148(7) -0.0050(7) 0.0055(8)
O6 0.0474(9) 0.0458(9) 0.0390(8) -0.0048(7) -0.0143(7) -0.0020(7)
O7 0.0774(12) 0.0719(13) 0.0367(9) 0.0235(9) -0.0179(8) -0.0334(10)
O8 0.103(2) 0.0369(12) 0.0318(12) 0.000 -0.0292(12) 0.000
N1 0.0369(9) 0.0431(11) 0.0393(10) 0.0001(8) 0.0005(8) -0.0007(8)
N2 0.0548(13) 0.0403(11) 0.0509(12) 0.0096(9) 0.0061(9) -0.0013(9)
C1 0.0436(12) 0.0392(12) 0.0274(10) 0.0035(9) 0.0001(9) -0.0004(10)
C2 0.0436(12) 0.0404(12) 0.0251(10) 0.0061(9) -0.0019(8) -0.0001(10)
C3 0.0437(13) 0.0525(15) 0.0444(13) 0.0096(11) 0.0032(10) 0.0019(11)
C4 0.0487(14) 0.0648(17) 0.0455(14) 0.0103(12) 0.0072(11) -0.0063(13)
C5 0.0604(15) 0.0556(15) 0.0285(11) 0.0113(10) -0.0082(10) -0.0157(12)
C6 0.0559(15) 0.0484(14) 0.0427(13) 0.0155(11) -0.0101(11) 0.0020(12)
C7 0.0443(12) 0.0499(14) 0.0378(12) 0.0092(10) -0.0016(9) 0.0042(11)
C8 0.0516(13) 0.0511(14) 0.0292(11) 0.0102(10) -0.0061(9) -0.0127(11)
C9 0.0691(17) 0.0547(16) 0.0381(12) 0.0197(11) -0.0077(11) -0.0244(13)
C10 0.0588(15) 0.0535(15) 0.0360(12) 0.0086(11) -0.0080(10) -0.0218(12)
C11 0.0418(12) 0.0437(12) 0.0287(10) 0.0050(9) 0.0013(9) -0.0033(10)
C12 0.0519(13) 0.0407(12) 0.0314(11) 0.0118(9) -0.0013(9) -0.0078(11)
C13 0.0544(14) 0.0494(14) 0.0351(12) 0.0065(10) -0.0053(10) -0.0192(11)
C14 0.0405(12) 0.0429(12) 0.0283(10) 0.0003(9) 0.0028(9) 0.0009(10)
C15 0.0414(12) 0.0396(12) 0.0301(10) -0.0033(9) 0.0004(9) -0.0074(10)
C16 0.0344(10) 0.0363(11) 0.0278(10) -0.0001(8) -0.0003(8) -0.0057(9)
C17 0.0375(12) 0.0496(14) 0.0385(12) -0.0058(10) -0.0010(9) 0.0049(10)
C18 0.0429(12) 0.0582(15) 0.0358(12) 0.0001(11) -0.0096(9) 0.0051(11)
C19 0.0605(14) 0.0356(12) 0.0249(10) 0.0014(9) -0.0074(9) -0.0064(10)
C20 0.0621(15) 0.0340(12) 0.0313(11) -0.0003(9) -0.0052(10) 0.0054(11)
C21 0.0464(12) 0.0400(12) 0.0316(11) 0.0013(9) -0.0098(9) 0.0039(10)
C22 0.0495(14) 0.0454(14) 0.0513(14) 0.0037(11) -0.0064(11) 0.0033(11)
C23 0.0568(16) 0.0568(17) 0.0658(18) 0.0007(14) -0.0199(14) 0.0103(14)
C24 0.0418(14) 0.078(2) 0.077(2) -0.0174(17) -0.0111(14) 0.0158(14)
C25 0.0372(13) 0.0711(19) 0.0528(15) -0.0192(14) 0.0016(11) -0.0013(12)
C26 0.0370(11) 0.0488(13) 0.0391(12) -0.0108(10) 0.0027(9) -0.0049(10)
C27 0.0475(13) 0.0466(14) 0.0396(12) -0.0058(10) 0.0086(10) -0.0113(11)
C28 0.0636(17) 0.0691(19) 0.0562(16) -0.0029(14) 0.0142(13) -0.0251(15)
C29 0.0394(14) 0.097(3) 0.072(2) -0.0205(19) 0.0110(13) -0.0081(15)
C30 0.0541(17) 0.097(3) 0.073(2) -0.0140(19) 0.0281(15) -0.0270(18)
C31 0.097(3) 0.075(2) 0.086(2) 0.0254(19) 0.020(2) -0.032(2)
C32 0.108(3) 0.072(2) 0.109(3) 0.046(2) 0.008(2) -0.016(2)
C33 0.083(2) 0.0510(17) 0.081(2) 0.0242(15) 0.0083(17) 0.0013(15)

loop_
_atom_type_symbol
_atom_type_description
_atom_type_scat_dispersion_real
_atom_type_scat_dispersion_imag
_atom_type_scat_source
C C 0.0033 0.0016 'International Tables Vol C Tables 4.2.6.8 and 6.1.1.4'
H H 0.0000 0.0000 'International Tables Vol C Tables 4.2.6.8 and 6.1.1.4'
N N 0.0061 0.0033 'International Tables Vol C Tables 4.2.6.8 and 6.1.1.4'
O O 0.0106 0.0060 'International Tables Vol C Tables 4.2.6.8 and 6.1.1.4'
Mn Mn 0.3368 0.7283 'International Tables Vol C Tables 4.2.6.8 and 6.1.1.4'

loop_
_geom_angle_atom_site_label_1
_geom_angle_atom_site_label_2
_geom_angle_atom_site_label_3
_geom_angle
_geom_angle_site_symmetry_1
_geom_angle_site_symmetry_3
O4 Mn1 O1 92.63(8) . .
O4 Mn1 O3 149.05(7) . 6
O1 Mn1 O3 98.84(8) . 6
O4 Mn1 N2 88.16(8) . .
O1 Mn1 N2 164.08(8) . .
O3 Mn1 N2 88.41(8) 6 .
O4 Mn1 N1 114.89(7) . .
O1 Mn1 N1 92.26(7) . .
O3 Mn1 N1 93.38(7) 6 .
N2 Mn1 N1 73.07(7) . .
O4 Mn1 O2 91.91(6) . 6
O1 Mn1 O2 108.61(7) . 6
O3 Mn1 O2 57.20(6) 6 6
N2 Mn1 O2 87.25(7) . 6
N1 Mn1 O2 145.47(6) . 6
O4 Mn1 C14 120.69(7) . 6
O1 Mn1 C14 107.48(7) . 6
O3 Mn1 C14 28.36(6) 6 6
N2 Mn1 C14 85.59(8) . 6
N1 Mn1 C14 119.14(7) . 6
O2 Mn1 C14 28.96(6) 6 6
O6 Mn2 O6 180 7_556 .
O6 Mn2 O5 90.02(6) 7_556 .
O6 Mn2 O5 89.98(6) . .
O6 Mn2 O5 89.98(6) 7_556 7_556
O6 Mn2 O5 90.02(6) . 7_556
O5 Mn2 O5 180 . 7_556
O6 Mn2 O2 95.61(6) 7_556 4_556
O6 Mn2 O2 84.39(6) . 4_556
O5 Mn2 O2 87.53(6) . 4_556
O5 Mn2 O2 92.47(6) 7_556 4_556
O6 Mn2 O2 84.39(6) 7_556 6
O6 Mn2 O2 95.61(6) . 6
O5 Mn2 O2 92.47(6) . 6
O5 Mn2 O2 87.53(6) 7_556 6
O2 Mn2 O2 180 4_556 6
C1 O1 Mn1 121.53(15) . .
C14 O2 Mn2 138.17(15) . 4_546
C14 O2 Mn1 85.96(13) . 6_556
Mn2 O2 Mn1 102.57(6) 4_546 6_556
C14 O3 Mn1 95.81(13) . 6_556
C15 O4 Mn1 141.23(15) . .
C1 O5 Mn2 150.84(15) . .
C15 O6 Mn2 125.64(15) . .
C8 O7 C5 118.66(18) . .
C19 O8 C19 117.8(2) . 2_656
C22 N1 C26 118.3(2) . .
C22 N1 Mn1 126.46(16) . .
C26 N1 Mn1 114.98(15) . .
C33 N2 C27 119.3(2) . .
C33 N2 Mn1 124.8(2) . .
C27 N2 Mn1 115.93(16) . .
O5 C1 O1 125.5(2) . .
O5 C1 C2 118.8(2) . .
O1 C1 C2 115.7(2) . .
C3 C2 C7 119.3(2) . .
C3 C2 C1 120.6(2) . .
C7 C2 C1 120.09(19) . .
C2 C3 C4 120.5(2) . .
C2 C3 H3 119.7 . .
C4 C3 H3 119.7 . .
C5 C4 C3 119.3(2) . .
C5 C4 H4 120.4 . .
C3 C4 H4 120.4 . .
C4 C5 C6 121.4(2) . .
C4 C5 O7 118.5(2) . .
C6 C5 O7 119.9(2) . .
C5 C6 C7 119.4(2) . .
C5 C6 H6 120.3 . .
C7 C6 H6 120.3 . .
C6 C7 C2 120.2(2) . .
C6 C7 H7 119.9 . .
C2 C7 H7 119.9 . .
C9 C8 C13 120.9(2) . .
C9 C8 O7 123.4(2) . .
C13 C8 O7 115.7(2) . .
C8 C9 C10 119.2(2) . .
C8 C9 H9 120.4 . .
C10 C9 H9 120.4 . .
C9 C10 C11 120.8(2) . .
C9 C10 H10 119.6 . .
C11 C10 H10 119.6 . .
C12 C11 C10 119.3(2) . .
C12 C11 C14 121.9(2) . .
C10 C11 C14 118.8(2) . .
C11 C12 C13 120.3(2) . .
C11 C12 H12 119.9 . .
C13 C12 H12 119.9 . .
C8 C13 C12 119.6(2) . .
C8 C13 H13 120.2 . .
C12 C13 H13 120.2 . .
O3 C14 O2 120.52(19) . .
O3 C14 C11 118.64(19) . .
O2 C14 C11 120.8(2) . .
O3 C14 Mn1 55.83(11) . 6_556
O2 C14 Mn1 65.08(11) . 6_556
C11 C14 Mn1 169.61(15) . 6_556
O6 C15 O4 126.1(2) . .
O6 C15 C16 118.8(2) . .
O4 C15 C16 115.13(19) . .
C21 C16 C17 119.07(19) . .
C21 C16 C15 122.55(19) . .
C17 C16 C15 118.4(2) . .
C18 C17 C16 121.1(2) . .
C18 C17 H17 119.4 . .
C16 C17 H17 119.4 . .
C19 C18 C17 118.8(2) . .
C19 C18 H18 120.6 . .
C17 C18 H18 120.6 . .
C18 C19 C20 121.3(2) . .
C18 C19 O8 121.5(2) . .
C20 C19 O8 117.2(2) . .
C19 C20 C21 118.8(2) . .
C19 C20 H20 120.6 . .
C21 C20 H20 120.6 . .
C16 C21 C20 120.8(2) . .
C16 C21 H21 119.6 . .
C20 C21 H21 119.6 . .
N1 C22 C23 123.3(2) . .
N1 C22 H22 118.4 . .
C23 C22 H22 118.4 . .
C24 C23 C22 118.6(3) . .
C24 C23 H23 120.7 . .
C22 C23 H23 120.7 . .
C23 C24 C25 120.4(2) . .
C23 C24 H24 119.8 . .
C25 C24 H24 119.8 . .
C24 C25 C26 116.7(2) . .
C24 C25 C29 124.2(3) . .
C26 C25 C29 119.0(3) . .
N1 C26 C25 122.6(2) . .
N1 C26 C27 118.1(2) . .
C25 C26 C27 119.3(2) . .
N2 C27 C28 121.9(3) . .
N2 C27 C26 117.8(2) . .
C28 C27 C26 120.3(2) . .
C31 C28 C27 117.2(3) . .
C31 C28 C30 124.5(3) . .
C27 C28 C30 118.3(3) . .
C30 C29 C25 121.7(3) . .
C30 C29 H29 119.2 . .
C25 C29 H29 119.2 . .
C29 C30 C28 121.3(3) . .
C29 C30 H30 119.3 . .
C28 C30 H30 119.3 . .
C32 C31 C28 120.5(3) . .
C32 C31 H31 119.7 . .
C28 C31 H31 119.7 . .
C31 C32 C33 119.4(3) . .
C31 C32 H32 120.3 . .
C33 C32 H32 120.3 . .
N2 C33 C32 121.8(3) . .
N2 C33 H33 119.1 . .
C32 C33 H33 119.1 . .

loop_
_geom_bond_atom_site_label_1
_geom_bond_atom_site_label_2
_geom_bond_distance
_geom_bond_site_symmetry_2
Mn1 O4 2.0700(17) .
Mn1 O1 2.0881(17) .
Mn1 O3 2.1856(16) 6
Mn1 N2 2.256(2) .
Mn1 N1 2.2702(19) .
Mn1 O2 2.3894(16) 6
Mn1 C14 2.628(2) 6
Mn2 O6 2.1622(15) 7_556
Mn2 O6 2.1622(15) .
Mn2 O5 2.2067(15) .
Mn2 O5 2.2067(15) 7_556
Mn2 O2 2.2465(14) 4_556
Mn2 O2 2.2465(14) 6
O1 C1 1.256(3) .
O2 C14 1.276(3) .
O2 Mn2 2.2465(14) 4_546
O2 Mn1 2.3894(16) 6_556
O3 C14 1.255(3) .
O3 Mn1 2.1856(16) 6_556
O4 C15 1.250(3) .
O5 C1 1.245(3) .
O6 C15 1.242(3) .
O7 C8 1.386(3) .
O7 C5 1.400(3) .
O8 C19 1.388(2) .
O8 C19 1.388(2) 2_656
N1 C22 1.322(3) .
N1 C26 1.358(3) .
N2 C33 1.314(4) .
N2 C27 1.349(3) .
C1 C2 1.505(3) .
C2 C3 1.379(3) .
C2 C7 1.392(3) .
C3 C4 1.395(4) .
C3 H3 0.9300 .
C4 C5 1.367(4) .
C4 H4 0.9300 .
C5 C6 1.373(4) .
C6 C7 1.391(3) .
C6 H6 0.9300 .
C7 H7 0.9300 .
C8 C9 1.378(3) .
C8 C13 1.379(3) .
C9 C10 1.384(3) .
C9 H9 0.9300 .
C10 C11 1.386(3) .
C10 H10 0.9300 .
C11 C12 1.383(3) .
C11 C14 1.489(3) .
C12 C13 1.387(3) .
C12 H12 0.9300 .
C13 H13 0.9300 .
C14 Mn1 2.628(2) 6_556
C15 C16 1.511(3) .
C16 C21 1.375(3) .
C16 C17 1.388(3) .
C17 C18 1.378(3) .
C17 H17 0.9300 .
C18 C19 1.378(3) .
C18 H18 0.9300 .
C19 C20 1.384(3) .
C20 C21 1.387(3) .
C20 H20 0.9300 .
C21 H21 0.9300 .
C22 C23 1.395(4) .
C22 H22 0.9300 .
C23 C24 1.367(4) .
C23 H23 0.9300 .
C24 C25 1.404(4) .
C24 H24 0.9300 .
C25 C26 1.412(3) .
C25 C29 1.428(4) .
C26 C27 1.426(4) .
C27 C28 1.417(3) .
C28 C31 1.373(5) .
C28 C30 1.434(5) .
C29 C30 1.336(5) .
C29 H29 0.9300 .
C30 H30 0.9300 .
C31 C32 1.357(5) .
C31 H31 0.9300 .
C32 C33 1.399(5) .
C32 H32 0.9300 .
C33 H33 0.9300 .
